data_7117539
loop_
_publ_author_name
'L. H. Blair'
'A. Colakel'
'R. M. Vrcelj'
'I. Sinclair'
'S. J. Coles'

_publ_section_title
;
 Metal-organic fireworks: MOFs as integrated structural scaffolds for
 pyrotechnic materials
;
_journal_name_full Chem.Commun.
_journal_page_first 12185
_journal_paper_doi 10.1039/C5cc04174K
_journal_volume 51
_journal_year 2015
_chemical_formula_moiety '0.25(C64 H8 Ba8 F32 O36)'
_chemical_formula_sum 'C16 H2 Ba2 F8 O9'
_chemical_formula_weight 764.86
_chemical_name_systematic
;
 ?
;
_space_group_crystal_system monoclinic
_space_group_IT_number 15
_space_group_name_Hall '-C 2yc'
_space_group_name_H-M_alt 'C 1 2/c 1'
_symmetry_space_group_name_Hall '-C 2yc'
_symmetry_space_group_name_H-M 'C 1 2/c 1'
_atom_sites_solution_hydrogens geom
_audit_creation_date 2015-01-29
_audit_creation_method
;
Olex2 1.2
(compiled 2015.01.19 svn.r3143 for OlexSys, GUI svn.r4992)
;
_audit_update_record
;
2015-01-30 deposited with the CCDC.
2015-06-23 downloaded from the CCDC.
;
_cell_angle_alpha 90
_cell_angle_beta 101.663(2)
_cell_angle_gamma 90
_cell_formula_units_Z 4
_cell_length_a 12.5647(9)
_cell_length_b 7.1406(5)
_cell_length_c 19.8230(14)
_cell_measurement_reflns_used 0
_cell_measurement_temperature 100(2)
_cell_measurement_theta_max 27.5
_cell_measurement_theta_min 3.3
_cell_volume 1741.8(2)
_computing_cell_refinement 'CrystalClear-SM Expert 3.1 b27 (Rigaku, 2013)'
_computing_data_collection 'CrystalClear-SM Expert 3.1 b27 (Rigaku, 2013)'
_computing_data_reduction 'CrystalClear-SM Expert 3.1 b27 (Rigaku, 2013)'
_computing_molecular_graphics 'Olex2 (Dolomanov et al., 2009)'
_computing_publication_material 'Olex2 (Dolomanov et al., 2009)'
_computing_structure_refinement 'ShelXL (Sheldrick, 2008)'
_diffrn_ambient_temperature 100(2)
_diffrn_detector 'CCD area detector'
_diffrn_detector_area_resol_mean 28.5714
_diffrn_detector_type 'Rigaku HG Saturn724+ (2x2 bin mode)'
_diffrn_measured_fraction_theta_full 0.999
_diffrn_measured_fraction_theta_max 1.000
_diffrn_measurement_details
;
scan:
    Number of images: 360
               Slice: -107.0000 - 73.0000
         Image width: 0.5000
            Exp time: 45.0000
       Rotation axis: Omega
               Omega: 0.0000
               Kappa: 0.0000
                 Phi: 150.0000
                 XTD: 44.9144
              2theta: -16.8161
scan:
    Number of images: 150
               Slice: -53.0000 - 22.0000
         Image width: 0.5000
            Exp time: 45.0000
       Rotation axis: Omega
               Omega: 0.0000
               Kappa: -72.0000
                 Phi: -60.0000
                 XTD: 44.9144
              2theta: -16.8161
scan:
    Number of images: 162
               Slice: -67.5000 - 13.5000
         Image width: 0.5000
            Exp time: 45.0000
       Rotation axis: Omega
               Omega: 0.0000
               Kappa: -72.0000
                 Phi: 120.0000
                 XTD: 44.9144
              2theta: -16.8161
scan:
    Number of images: 212
               Slice: -34.5000 - 71.5000
         Image width: 0.5000
            Exp time: 45.0000
       Rotation axis: Omega
               Omega: 0.0000
               Kappa: 72.0000
                 Phi: -120.0000
                 XTD: 44.9144
              2theta: -16.8161
scan:
    Number of images: 30
               Slice: -15.0000 - 0.0000
         Image width: 0.5000
            Exp time: 45.0000
       Rotation axis: Omega
               Omega: 0.0000
               Kappa: 54.0000
                 Phi: 60.0000
                 XTD: 44.9144
              2theta: -16.8161
scan:
    Number of images: 200
               Slice: -27.0000 - 73.0000
         Image width: 0.5000
            Exp time: 45.0000
       Rotation axis: Omega
               Omega: 0.0000
               Kappa: 72.0000
                 Phi: -90.0000
                 XTD: 44.9144
              2theta: -16.8161
;
_diffrn_measurement_device 'four-circle \k diffractometer'
_diffrn_measurement_device_type 'Rigaku AFC12 (Right)'
_diffrn_measurement_method 'profile data from \w-scans'
_diffrn_measurement_specimen_support 'MiTeGen MicroMesh'
_diffrn_orient_matrix_type d*Trek
_diffrn_orient_matrix_UB_11 -0.061455
_diffrn_orient_matrix_UB_12 0.051796
_diffrn_orient_matrix_UB_13 -0.012025
_diffrn_orient_matrix_UB_21 0.091420
_diffrn_orient_matrix_UB_22 0.105081
_diffrn_orient_matrix_UB_23 -0.014584
_diffrn_orient_matrix_UB_31 -0.005622
_diffrn_orient_matrix_UB_32 -0.002209
_diffrn_orient_matrix_UB_33 -0.051155
_diffrn_radiation_collimation 0.3
_diffrn_radiation_monochromator 'Confocal mirrors, HF Varimax'
_diffrn_radiation_probe x-ray
_diffrn_radiation_type MoK\a
_diffrn_radiation_wavelength 0.71075
_diffrn_reflns_av_R_equivalents 0.0504
_diffrn_reflns_av_unetI/netI 0.0281
_diffrn_reflns_laue_measured_fraction_full 0.999
_diffrn_reflns_laue_measured_fraction_max 1.000
_diffrn_reflns_limit_h_max 15
_diffrn_reflns_limit_h_min -16
_diffrn_reflns_limit_k_max 9
_diffrn_reflns_limit_k_min -9
_diffrn_reflns_limit_l_max 24
_diffrn_reflns_limit_l_min -25
_diffrn_reflns_number 10971
_diffrn_reflns_point_group_measured_fraction_full 0.999
_diffrn_reflns_point_group_measured_fraction_max 1.000
_diffrn_reflns_theta_full 25.242
_diffrn_reflns_theta_max 27.483
_diffrn_reflns_theta_min 3.299
_diffrn_source 'Rotating Anode'
_diffrn_source_current 55.0
_diffrn_source_power 2.475
_diffrn_source_target Mo
_diffrn_source_type 'Rotating Anode'
_diffrn_source_voltage 45.0
_exptl_absorpt_coefficient_mu 4.637
_exptl_absorpt_correction_T_max 1.000
_exptl_absorpt_correction_T_min 0.737
_exptl_absorpt_correction_type multi-scan
_exptl_absorpt_process_details 'CrystalClear-SM Expert 3.1 b27 (Rigaku, 2013)'
_exptl_crystal_colour colourless
_exptl_crystal_colour_primary colourless
_exptl_crystal_density_diffrn 2.917
_exptl_crystal_description Plate
_exptl_crystal_F_000 1416
_exptl_crystal_size_max 0.04
_exptl_crystal_size_mid 0.03
_exptl_crystal_size_min 0.01
_refine_diff_density_max 0.897
_refine_diff_density_min -0.687
_refine_diff_density_rms 0.135
_refine_ls_extinction_coef .
_refine_ls_extinction_method none
_refine_ls_goodness_of_fit_ref 1.043
_refine_ls_hydrogen_treatment constr
_refine_ls_matrix_type full
_refine_ls_number_parameters 159
_refine_ls_number_reflns 2001
_refine_ls_number_restraints 0
_refine_ls_restrained_S_all 1.043
_refine_ls_R_factor_all 0.0259
_refine_ls_R_factor_gt 0.0222
_refine_ls_shift/su_max 0.001
_refine_ls_shift/su_mean 0.000
_refine_ls_structure_factor_coef Fsqd
_refine_ls_weighting_details 'w=1/[\s^2^(Fo^2^)+(0.0326P)^2^+2.6630P] where P=(Fo^2^+2Fc^2^)/3'
_refine_ls_weighting_scheme calc
_refine_ls_wR_factor_gt 0.0536
_refine_ls_wR_factor_ref 0.0554
_reflns_Friedel_coverage 0.000
_reflns_friedel_fraction_full .
_reflns_friedel_fraction_max .
_reflns_number_gt 1826
_reflns_number_total 2001
_reflns_threshold_expression 'I > 2\s(I)'
_cod_data_source_file c5cc04174k2.cif
_cod_data_source_block ba_fbdc
_cod_database_code 7117539
_shelxl_version_number 2013-3
_shelx_space_group_comment
;
The symmetry employed for this shelxl refinement is uniquely defined
by the following loop, which should always be used as a source of
symmetry information in preference to the above space-group names.
They are only intended as comments.
;
_shelx_estimated_absorpt_t_max 1.000
_shelx_estimated_absorpt_t_min 0.836
_olex2_refinement_description
;
1. Fixed Uiso
 At 1.2 times of:
  All O(H,H) groups
2. Others
 Fixed Sof: H1Wa(0.5) H1Wb(0.5)
3.a Secondary CH2 refined with riding coordinates:
 O1W(H1Wa,H1Wb)
;
_olex2_date_sample_data_collection 14/11/2013
_olex2_submission_original_sample_id '2013lhb014, lhb1_088_01'
_olex2_submission_special_instructions 'No special instructions were received'

loop_
_space_group_symop_operation_xyz
'x, y, z'
'-x, y, -z+1/2'
'x+1/2, y+1/2, z'
'-x+1/2, y+1/2, -z+1/2'
'-x, -y, -z'
'x, -y, z-1/2'
'-x+1/2, -y+1/2, -z'
'x+1/2, -y+1/2, z-1/2'

loop_
_atom_site_label
_atom_site_type_symbol
_atom_site_fract_x
_atom_site_fract_y
_atom_site_fract_z
_atom_site_U_iso_or_equiv
_atom_site_adp_type
_atom_site_occupancy
_atom_site_site_symmetry_order
_atom_site_calc_flag
_atom_site_refinement_flags_posn
_atom_site_refinement_flags_adp
_atom_site_refinement_flags_occupancy
_atom_site_disorder_assembly
_atom_site_disorder_group
Ba1 Ba 0.32583(2) 0.20256(2) 0.70870(2) 0.00933(7) Uani 1 1 d . . . . .
F1 F 0.09666(15) 0.4292(2) 0.90589(9) 0.0143(4) Uani 1 1 d . . . . .
F2 F 0.39962(14) 0.0230(2) 0.96066(9) 0.0144(4) Uani 1 1 d . . . . .
F11 F 0.35828(15) 0.3167(2) 0.56313(10) 0.0146(4) Uani 1 1 d . . . . .
F12 F 0.31899(15) 0.3322(2) 0.42869(9) 0.0141(4) Uani 1 1 d . . . . .
O1 O 0.23757(18) 0.3453(3) 0.81740(11) 0.0123(4) Uani 1 1 d . . . . .
O1W O 0.5000 -0.0643(4) 0.7500 0.0142(6) Uani 1 2 d S T P . .
H1WA H 0.5098 -0.1327 0.7167 0.017 Uiso 0.5 1 calc R . . . .
H1WB H 0.4902 -0.1327 0.7833 0.017 Uiso 0.5 1 calc R . . . .
O2 O 0.26167(18) 0.0383(3) 0.83048(11) 0.0144(4) Uani 1 1 d . . . . .
O11 O 0.51989(18) 0.3343(3) 0.67818(12) 0.0150(4) Uani 1 1 d . . . . .
O12 O 0.58990(18) 0.6254(3) 0.68416(11) 0.0157(4) Uani 1 1 d . . . . .
C1 C 0.2476(2) 0.1987(3) 0.85230(16) 0.0105(6) Uani 1 1 d . . . . .
C2 C 0.2467(3) 0.2217(4) 0.92853(16) 0.0113(6) Uani 1 1 d . . . . .
C3 C 0.1738(2) 0.3393(4) 0.95158(15) 0.0107(5) Uani 1 1 d . . . . .
C4 C 0.3232(2) 0.1327(4) 0.97889(15) 0.0114(5) Uani 1 1 d . . . . .
C11 C 0.5453(2) 0.4866(4) 0.65278(16) 0.0132(6) Uani 1 1 d . . . . .
C12 C 0.5209(2) 0.4942(4) 0.57412(15) 0.0107(5) Uani 1 1 d . . . . .
C13 C 0.4322(2) 0.4070(4) 0.53353(16) 0.0123(6) Uani 1 1 d . . . . .
C14 C 0.4113(2) 0.4127(4) 0.46256(15) 0.0111(5) Uani 1 1 d . . . . .

loop_
_atom_site_aniso_label
_atom_site_aniso_U_11
_atom_site_aniso_U_22
_atom_site_aniso_U_33
_atom_site_aniso_U_23
_atom_site_aniso_U_13
_atom_site_aniso_U_12
Ba1 0.00988(11) 0.00723(10) 0.01080(11) -0.00002(5) 0.00193(7) -0.00019(6)
F1 0.0133(9) 0.0155(8) 0.0130(8) 0.0016(7) 0.0001(7) 0.0043(7)
F2 0.0141(9) 0.0140(8) 0.0151(9) -0.0012(7) 0.0028(7) 0.0059(7)
F11 0.0125(9) 0.0160(8) 0.0160(9) 0.0021(6) 0.0047(7) -0.0043(7)
F12 0.0107(9) 0.0147(7) 0.0152(9) 0.0006(7) -0.0016(7) -0.0042(7)
O1 0.0140(11) 0.0099(9) 0.0137(10) 0.0006(8) 0.0039(9) 0.0006(8)
O1W 0.0153(15) 0.0107(12) 0.0160(15) 0.000 0.0021(12) 0.000
O2 0.0176(11) 0.0117(9) 0.0140(10) -0.0003(8) 0.0036(9) 0.0003(9)
O11 0.0125(11) 0.0160(9) 0.0169(11) 0.0041(8) 0.0039(9) -0.0012(8)
O12 0.0149(11) 0.0150(10) 0.0163(11) -0.0038(9) 0.0014(9) 0.0004(9)
C1 0.0093(14) 0.0090(13) 0.0129(14) -0.0019(10) 0.0013(11) -0.0022(10)
C2 0.0116(14) 0.0095(11) 0.0124(14) -0.0017(10) 0.0019(12) -0.0023(11)
C3 0.0100(13) 0.0090(11) 0.0125(14) 0.0015(10) 0.0009(11) -0.0006(10)
C4 0.0115(13) 0.0080(12) 0.0148(14) -0.0014(10) 0.0026(12) 0.0015(11)
C11 0.0098(14) 0.0158(13) 0.0132(14) -0.0007(11) 0.0004(11) 0.0006(12)
C12 0.0112(13) 0.0085(11) 0.0135(14) 0.0015(10) 0.0050(11) 0.0025(11)
C13 0.0112(14) 0.0095(11) 0.0181(15) 0.0024(11) 0.0073(12) -0.0007(11)
C14 0.0071(12) 0.0097(12) 0.0152(14) -0.0006(11) -0.0007(11) -0.0019(10)

loop_
_atom_type_symbol
_atom_type_description
_atom_type_scat_dispersion_real
_atom_type_scat_dispersion_imag
_atom_type_scat_source
C C 0.0033 0.0016 'International Tables Vol C Tables 4.2.6.8 and 6.1.1.4'
H H 0.0000 0.0000 'International Tables Vol C Tables 4.2.6.8 and 6.1.1.4'
Ba Ba -0.3244 2.2819 'International Tables Vol C Tables 4.2.6.8 and 6.1.1.4'
F F 0.0171 0.0103 'International Tables Vol C Tables 4.2.6.8 and 6.1.1.4'
O O 0.0106 0.0060 'International Tables Vol C Tables 4.2.6.8 and 6.1.1.4'

loop_
_geom_angle_atom_site_label_1
_geom_angle_atom_site_label_2
_geom_angle_atom_site_label_3
_geom_angle
_geom_angle_site_symmetry_1
_geom_angle_site_symmetry_3
F11 Ba1 F1 53.18(4) . 4_546
F11 Ba1 C1 162.33(6) . .
F12 Ba1 F1 61.84(5) 7_556 4_546
F12 Ba1 F11 48.66(5) 7_556 .
F12 Ba1 C1 125.15(7) 7_556 .
O1 Ba1 F1 54.69(5) 4_546 4_546
O1 Ba1 F1 164.60(5) . 4_546
O1 Ba1 F11 139.90(5) . .
O1 Ba1 F11 99.18(5) 4_546 .
O1 Ba1 F12 68.96(6) 4_546 7_556
O1 Ba1 F12 118.12(6) . 7_556
O1 Ba1 O1 110.14(5) 4_546 .
O1 Ba1 O1W 66.90(6) 4_546 .
O1 Ba1 O1W 114.57(4) . .
O1 Ba1 O2 70.12(6) 4_546 .
O1 Ba1 O2 45.41(6) . .
O1 Ba1 O11 65.30(6) . 2_656
O1 Ba1 O11 126.85(6) 4_546 2_656
O1 Ba1 O11 121.02(6) 4_546 .
O1 Ba1 O12 62.86(6) 4_546 3_445
O1 Ba1 O12 69.85(6) . 3_445
O1 Ba1 C1 22.84(6) . .
O1 Ba1 C1 91.76(7) 4_546 .
O1W Ba1 F1 59.45(4) . 4_546
O1W Ba1 F11 101.66(3) . .
O1W Ba1 F12 119.58(4) . 7_556
O1W Ba1 O2 79.75(4) . .
O1W Ba1 O12 126.85(6) . 3_445
O1W Ba1 C1 95.37(5) . .
O2 Ba1 F1 119.94(5) . 4_546
O2 Ba1 F1 119.42(5) 4_556 4_546
O2 Ba1 F11 167.89(6) . .
O2 Ba1 F11 67.65(6) 4_556 .
O2 Ba1 F12 70.72(6) 4_556 7_556
O2 Ba1 F12 120.12(6) . 7_556
O2 Ba1 O1 134.62(7) 4_556 4_546
O2 Ba1 O1 72.28(6) 4_556 .
O2 Ba1 O1W 155.77(6) 4_556 .
O2 Ba1 O2 115.44(4) 4_556 .
O2 Ba1 O11 96.20(7) 4_556 2_656
O2 Ba1 O11 87.77(6) 4_556 .
O2 Ba1 O12 77.33(6) 4_556 3_445
O2 Ba1 O12 68.19(6) . 3_445
O2 Ba1 C1 94.80(6) 4_556 .
O2 Ba1 C1 23.03(6) . .
O11 Ba1 F1 69.92(5) . 4_546
O11 Ba1 F1 119.77(5) 2_656 4_546
O11 Ba1 F11 117.03(6) 2_656 .
O11 Ba1 F11 54.93(6) . .
O11 Ba1 F12 103.30(6) . 7_556
O11 Ba1 F12 163.05(6) 2_656 7_556
O11 Ba1 O1 122.82(6) . .
O11 Ba1 O1W 68.57(5) 2_656 .
O11 Ba1 O1W 68.85(6) . .
O11 Ba1 O2 74.81(6) 2_656 .
O11 Ba1 O2 135.16(6) . .
O11 Ba1 O11 64.45(8) . 2_656
O11 Ba1 O12 134.41(6) 2_656 3_445
O11 Ba1 O12 156.58(6) . 3_445
O11 Ba1 C1 65.11(7) 2_656 .
O11 Ba1 C1 129.48(7) . .
O12 Ba1 F1 101.70(5) 3_445 4_546
O12 Ba1 F11 102.22(6) 3_445 .
O12 Ba1 F12 54.86(5) 3_445 7_556
O12 Ba1 C1 70.49(7) 3_445 .
C1 Ba1 F1 142.94(5) . 4_546
C3 F1 Ba1 118.26(16) . 4_556
C13 F11 Ba1 139.15(18) . .
C14 F12 Ba1 143.25(16) . 7_556
Ba1 O1 Ba1 110.13(7) 4_556 .
C1 O1 Ba1 96.29(17) . .
C1 O1 Ba1 153.54(19) . 4_556
Ba1 O1W Ba1 97.58(8) . 2_656
Ba1 O1W H1WA 112.2 . .
Ba1 O1W H1WA 112.2 2_656 .
Ba1 O1W H1WB 112.2 . .
Ba1 O1W H1WB 112.2 2_656 .
H1WA O1W H1WB 109.8 . .
Ba1 O2 Ba1 106.43(7) 4_546 .
C1 O2 Ba1 147.1(2) . 4_546
C1 O2 Ba1 90.00(17) . .
Ba1 O11 Ba1 101.89(7) . 2_656
C11 O11 Ba1 132.64(19) . .
C11 O11 Ba1 114.54(19) . 2_656
C11 O12 Ba1 124.51(19) . 3
O1 C1 Ba1 60.87(16) . .
O1 C1 O2 125.7(3) . .
O1 C1 C2 116.1(2) . .
O2 C1 Ba1 66.97(16) . .
O2 C1 C2 118.2(2) . .
C2 C1 Ba1 161.6(2) . .
C3 C2 C1 122.0(3) . .
C3 C2 C4 116.5(3) . .
C4 C2 C1 121.3(3) . .
F1 C3 C2 120.0(3) . .
F1 C3 C4 118.1(3) . 7_557
C4 C3 C2 121.9(3) 7_557 .
F2 C4 C2 120.1(3) . .
F2 C4 C3 118.3(3) . 7_557
C3 C4 C2 121.6(3) 7_557 .
O11 C11 C12 114.9(3) . .
O12 C11 O11 127.6(3) . .
O12 C11 C12 117.4(3) . .
C13 C12 C11 123.4(3) . .
C13 C12 C14 114.6(3) . 5_666
C14 C12 C11 122.1(3) 5_666 .
F11 C13 C12 120.2(3) . .
F11 C13 C14 116.7(3) . .
C14 C13 C12 123.0(3) . .
F12 C14 C12 119.9(3) . 5_666
F12 C14 C13 117.6(3) . .
C13 C14 C12 122.4(3) . 5_666

loop_
_geom_bond_atom_site_label_1
_geom_bond_atom_site_label_2
_geom_bond_distance
_geom_bond_site_symmetry_2
Ba1 F1 3.2884(17) 4_546
Ba1 F11 3.1039(18) .
Ba1 F12 2.9642(18) 7_556
Ba1 O1 2.807(2) .
Ba1 O1 2.691(2) 4_546
Ba1 O1W 2.8924(18) .
Ba1 O2 2.939(2) .
Ba1 O2 2.686(2) 4_556
Ba1 O11 2.813(2) 2_656
Ba1 O11 2.791(2) .
Ba1 O12 2.957(2) 3_445
Ba1 C1 3.194(3) .
F1 Ba1 3.2884(17) 4_556
F1 C3 1.348(3) .
F2 C4 1.344(3) .
F11 C13 1.358(3) .
F12 Ba1 2.9642(18) 7_556
F12 C14 1.346(3) .
O1 Ba1 2.691(2) 4_556
O1 C1 1.247(3) .
O1W Ba1 2.8924(18) 2_656
O1W H1WA 0.8500 .
O1W H1WB 0.8500 .
O2 Ba1 2.686(2) 4_546
O2 C1 1.250(3) .
O11 Ba1 2.813(2) 2_656
O11 C11 1.267(4) .
O12 Ba1 2.957(2) 3
O12 C11 1.241(4) .
C1 C2 1.522(4) .
C2 C3 1.386(4) .
C2 C4 1.392(4) .
C3 C4 1.386(4) 7_557
C4 C3 1.386(4) 7_557
C11 C12 1.528(4) .
C12 C13 1.384(4) .
C12 C14 1.395(4) 5_666
C13 C14 1.378(4) .
C14 C12 1.395(4) 5_666

loop_
_geom_torsion_atom_site_label_1
_geom_torsion_atom_site_label_2
_geom_torsion_atom_site_label_3
_geom_torsion_atom_site_label_4
_geom_torsion
_geom_torsion_site_symmetry_1
_geom_torsion_site_symmetry_2
_geom_torsion_site_symmetry_3
_geom_torsion_site_symmetry_4
Ba1 F1 C3 C2 -57.3(3) 4_556 . . .
Ba1 F1 C3 C4 123.3(2) 4_556 . . 7_557
Ba1 F11 C13 C12 -6.5(4) . . . .
Ba1 F11 C13 C14 176.13(17) . . . .
Ba1 F12 C14 C12 -8.8(4) 7_556 . . 5_666
Ba1 F12 C14 C13 168.01(18) 7_556 . . .
Ba1 O1 C1 Ba1 176.7(5) 4_556 . . .
Ba1 O1 C1 O2 -18.0(3) . . . .
Ba1 O1 C1 O2 158.7(3) 4_556 . . .
Ba1 O1 C1 C2 159.5(2) . . . .
Ba1 O1 C1 C2 -23.8(6) 4_556 . . .
Ba1 O2 C1 Ba1 -121.4(3) 4_546 . . .
Ba1 O2 C1 O1 -104.4(4) 4_546 . . .
Ba1 O2 C1 O1 17.0(3) . . . .
Ba1 O2 C1 C2 78.2(5) 4_546 . . .
Ba1 O2 C1 C2 -160.4(2) . . . .
Ba1 O11 C11 O12 97.1(4) . . . .
Ba1 O11 C11 O12 -39.7(4) 2_656 . . .
Ba1 O11 C11 C12 -85.1(3) . . . .
Ba1 O11 C11 C12 138.1(2) 2_656 . . .
Ba1 O12 C11 O11 96.5(3) 3 . . .
Ba1 O12 C11 C12 -81.2(3) 3 . . .
Ba1 C1 C2 C3 118.6(6) . . . .
Ba1 C1 C2 C4 -58.0(7) . . . .
F11 C13 C14 F12 1.3(4) . . . .
F11 C13 C14 C12 178.0(2) . . . 5_666
O1 C1 C2 C3 42.8(4) . . . .
O1 C1 C2 C4 -133.7(3) . . . .
O2 C1 C2 C3 -139.5(3) . . . .
O2 C1 C2 C4 44.0(4) . . . .
O11 C11 C12 C13 34.4(4) . . . .
O11 C11 C12 C14 -144.1(3) . . . 5_666
O12 C11 C12 C13 -147.6(3) . . . .
O12 C11 C12 C14 33.9(4) . . . 5_666
C1 C2 C3 F1 3.9(4) . . . .
C1 C2 C3 C4 -176.7(3) . . . 7_557
C1 C2 C4 F2 -0.4(4) . . . .
C1 C2 C4 C3 176.7(3) . . . 7_557
C3 C2 C4 F2 -177.1(2) . . . .
C3 C2 C4 C3 0.0(5) . . . 7_557
C4 C2 C3 F1 -179.4(2) . . . .
C4 C2 C3 C4 0.0(5) . . . 7_557
C11 C12 C13 F11 3.5(4) . . . .
C11 C12 C13 C14 -179.3(3) . . . .
C12 C13 C14 F12 -176.0(2) . . . .
C12 C13 C14 C12 0.7(5) . . . 5_666
C14 C12 C13 F11 -177.9(2) 5_666 . . .
C14 C12 C13 C14 -0.7(5) 5_666 . . .
